data_4073939
loop_
_publ_author_name
'Wagner, Harald'
'Wallner, Andreas'
'Fischer, Jelena'
'Flock, Michaela'
'Baumgartner, Judith'
'Marschner, Christoph'

_publ_section_title
;
 Rearrangement of Cyclic Silanes with Aluminum Trichloride
;
_journal_issue 27
_journal_name_full Organometallics
_journal_page_first 6704
_journal_paper_doi 10.1021/om7007524
_journal_volume 26
_journal_year 2007
_chemical_formula_sum 'C16 H48 Si8'
_chemical_formula_weight 465.26
_chemical_name_systematic
;
 ?
;
_space_group_IT_number 2
_symmetry_cell_setting triclinic
_symmetry_space_group_name_Hall '-P 1'
_symmetry_space_group_name_H-M 'P -1'
_atom_sites_solution_hydrogens geom
_atom_sites_solution_primary direct
_atom_sites_solution_secondary difmap
_audit_creation_method SHELXL-97
_cell_angle_alpha 76.58(3)
_cell_angle_beta 88.85(3)
_cell_angle_gamma 88.39(3)
_cell_formula_units_Z 2
_cell_length_a 10.417(2)
_cell_length_b 10.430(2)
_cell_length_c 14.391(3)
_cell_measurement_temperature 100(2)
_cell_volume 1520.1(6)
_computing_cell_refinement 'Bruker XSCANS'
_computing_data_collection 'Bruker XSCANS'
_computing_data_reduction 'Bruker SHELXTL'
_computing_molecular_graphics 'Bruker SHELXTL'
_computing_publication_material 'Bruker SHELXTL'
_computing_structure_refinement 'SHELXL-97 (Sheldrick, 1997)'
_computing_structure_solution 'SHELXS-97 (Sheldrick, 1990)'
_diffrn_ambient_temperature 100(2)
_diffrn_measured_fraction_theta_full 0.986
_diffrn_measured_fraction_theta_max 0.986
_diffrn_measurement_device_type 'Bruker P4'
_diffrn_measurement_method '\w scans'
_diffrn_radiation_monochromator graphite
_diffrn_radiation_source 'fine-focus sealed tube'
_diffrn_radiation_type MoK\a
_diffrn_radiation_wavelength 0.71073
_diffrn_reflns_av_R_equivalents 0.0190
_diffrn_reflns_av_sigmaI/netI 0.0308
_diffrn_reflns_limit_h_max 12
_diffrn_reflns_limit_h_min -12
_diffrn_reflns_limit_k_max 12
_diffrn_reflns_limit_k_min -12
_diffrn_reflns_limit_l_max 17
_diffrn_reflns_limit_l_min -17
_diffrn_reflns_number 10821
_diffrn_reflns_theta_full 25.00
_diffrn_reflns_theta_max 25.00
_diffrn_reflns_theta_min 1.96
_exptl_absorpt_coefficient_mu 0.354
_exptl_absorpt_correction_T_max 0.9198
_exptl_absorpt_correction_T_min 0.8539
_exptl_absorpt_correction_type none
_exptl_crystal_density_diffrn 1.016
_exptl_crystal_density_method 'not measured'
_exptl_crystal_F_000 512
_exptl_crystal_size_max 0.46
_exptl_crystal_size_mid 0.33
_exptl_crystal_size_min 0.24
_refine_diff_density_max 0.628
_refine_diff_density_min -0.231
_refine_diff_density_rms 0.060
_refine_ls_extinction_method none
_refine_ls_goodness_of_fit_ref 0.993
_refine_ls_hydrogen_treatment mixed
_refine_ls_matrix_type full
_refine_ls_number_parameters 233
_refine_ls_number_reflns 5292
_refine_ls_number_restraints 0
_refine_ls_restrained_S_all 0.993
_refine_ls_R_factor_all 0.0425
_refine_ls_R_factor_gt 0.0378
_refine_ls_shift/su_max 0.020
_refine_ls_shift/su_mean 0.001
_refine_ls_structure_factor_coef Fsqd
_refine_ls_weighting_details 'calc w=1/[\s^2^(Fo^2^)+(0.0608P)^2^+0.7169P] where P=(Fo^2^+2Fc^2^)/3'
_refine_ls_weighting_scheme calc
_refine_ls_wR_factor_gt 0.1004
_refine_ls_wR_factor_ref 0.1048
_reflns_number_gt 4665
_reflns_number_total 5292
_reflns_threshold_expression >2sigma(I)
_cod_data_source_file om7007524-file001.cif
_cod_data_source_block 3_422
_cod_depositor_comments
;
The following automatic conversions were performed:

'_symmetry_cell_setting' value 'Triclinic' changed to 'triclinic'
according to /home/saulius/struct/CIF-dictionaries/cif_core.dic
dictionary named 'cif_core.dic' version 2.4.1 from 2010-06-29.

Automatic conversion script
Id: cif_fix_values 1715 2011-07-08 13:25:40Z adriana 

2022-02-21
Z value and formula fixed to values more according to usual
chemical conventions.                 miguel
;
_cod_original_formula_sum 'C32 H96 Si16'
_cod_original_formula_weight 930.53
_cod_original_formula_units_Z 1
_cod_original_cell_volume 1520.1(5)
_cod_original_sg_symbol_H-M P1
_cod_database_code 4073939

loop_
_symmetry_equiv_pos_as_xyz
'x, y, z'
'-x, -y, -z'

loop_
_atom_site_label
_atom_site_type_symbol
_atom_site_fract_x
_atom_site_fract_y
_atom_site_fract_z
_atom_site_U_iso_or_equiv
_atom_site_adp_type
_atom_site_occupancy
_atom_site_symmetry_multiplicity
_atom_site_calc_flag
_atom_site_refinement_flags
Si1 Si 0.70715(5) 0.27394(5) 0.09227(4) 0.02760(14) Uani 1 1 d .
Si2 Si 0.86610(5) 0.11285(5) 0.08368(4) 0.02417(14) Uani 1 1 d .
Si3 Si 1.04819(5) 0.20754(5) -0.00060(4) 0.02501(14) Uani 1 1 d .
Si4 Si 1.20894(5) 0.04879(5) -0.01024(4) 0.02584(14) Uani 1 1 d .
Si5 Si 0.19446(6) 0.24262(6) 0.42754(4) 0.03508(16) Uani 1 1 d .
Si6 Si 0.31907(5) 0.37783(5) 0.49807(4) 0.02983(15) Uani 1 1 d .
Si7 Si 0.34838(6) 0.58393(6) 0.39431(4) 0.03708(16) Uani 1 1 d .
Si8 Si 0.52116(6) 0.28035(6) 0.54104(4) 0.03466(16) Uani 1 1 d .
C1 C 0.6596(2) 0.3696(2) -0.02932(15) 0.0393(5) Uani 1 1 d .
H1A H 0.6223 0.3101 -0.0645 0.059 Uiso 1 1 calc R
H1B H 0.7355 0.4105 -0.0640 0.059 Uiso 1 1 calc R
H1C H 0.5960 0.4383 -0.0232 0.059 Uiso 1 1 calc R
C2 C 0.5592(2) 0.1953(2) 0.15483(18) 0.0477(6) Uani 1 1 d .
H2A H 0.4935 0.2637 0.1571 0.072 Uiso 1 1 calc R
H2B H 0.5807 0.1482 0.2200 0.072 Uiso 1 1 calc R
H2C H 0.5263 0.1331 0.1200 0.072 Uiso 1 1 calc R
C3 C 0.7674(2) 0.3912(2) 0.16183(16) 0.0408(5) Uani 1 1 d .
H3A H 0.7012 0.4593 0.1639 0.061 Uiso 1 1 calc R
H3B H 0.8452 0.4328 0.1309 0.061 Uiso 1 1 calc R
H3C H 0.7871 0.3428 0.2271 0.061 Uiso 1 1 calc R
C4 C 0.9111(2) 0.0321(2) 0.21192(14) 0.0376(5) Uani 1 1 d .
H4A H 0.8353 -0.0088 0.2468 0.056 Uiso 1 1 calc R
H4B H 0.9428 0.0990 0.2430 0.056 Uiso 1 1 calc R
H4C H 0.9783 -0.0355 0.2120 0.056 Uiso 1 1 calc R
C5 C 1.0067(2) 0.3004(2) -0.12560(14) 0.0336(5) Uani 1 1 d .
H5A H 0.9503 0.3762 -0.1226 0.050 Uiso 1 1 calc R
H5B H 0.9626 0.2419 -0.1582 0.050 Uiso 1 1 calc R
H5C H 1.0856 0.3313 -0.1610 0.050 Uiso 1 1 calc R
C6 C 1.1193(2) 0.3274(2) 0.06372(16) 0.0361(5) Uani 1 1 d .
H6A H 1.2022 0.3569 0.0341 0.054 Uiso 1 1 calc R
H6B H 1.1319 0.2837 0.1311 0.054 Uiso 1 1 calc R
H6C H 1.0607 0.4037 0.0593 0.054 Uiso 1 1 calc R
C7 C 1.26882(19) -0.0287(2) 0.11367(15) 0.0346(5) Uani 1 1 d .
H7A H 1.3420 -0.0883 0.1092 0.052 Uiso 1 1 calc R
H7B H 1.1998 -0.0786 0.1517 0.052 Uiso 1 1 calc R
H7C H 1.2958 0.0405 0.1444 0.052 Uiso 1 1 calc R
C8 C 1.3452(2) 0.1407(2) -0.08318(17) 0.0406(5) Uani 1 1 d .
H8A H 1.3732 0.2103 -0.0532 0.061 Uiso 1 1 calc R
H8B H 1.3158 0.1802 -0.1480 0.061 Uiso 1 1 calc R
H8C H 1.4173 0.0792 -0.0861 0.061 Uiso 1 1 calc R
C9 C 0.2765(3) 0.1951(3) 0.3245(2) 0.0692(9) Uani 1 1 d .
H9A H 0.3571 0.1475 0.3456 0.104 Uiso 1 1 calc R
H9B H 0.2948 0.2745 0.2750 0.104 Uiso 1 1 calc R
H9C H 0.2208 0.1381 0.2986 0.104 Uiso 1 1 calc R
C10 C 0.0393(2) 0.3268(3) 0.3826(2) 0.0706(9) Uani 1 1 d .
H10A H -0.0177 0.2628 0.3658 0.106 Uiso 1 1 calc R
H10B H 0.0560 0.3975 0.3260 0.106 Uiso 1 1 calc R
H10C H -0.0017 0.3643 0.4326 0.106 Uiso 1 1 calc R
C11 C 0.1566(4) 0.0901(3) 0.5193(2) 0.0955(13) Uani 1 1 d .
H11A H 0.1049 0.0327 0.4907 0.143 Uiso 1 1 calc R
H11B H 0.1084 0.1137 0.5723 0.143 Uiso 1 1 calc R
H11C H 0.2367 0.0436 0.5432 0.143 Uiso 1 1 calc R
C12 C 0.2298(2) 0.3943(3) 0.61166(16) 0.0468(6) Uani 1 1 d .
H12A H 0.2246 0.3074 0.6557 0.070 Uiso 1 1 calc R
H12B H 0.1429 0.4300 0.5957 0.070 Uiso 1 1 calc R
H12C H 0.2759 0.4539 0.6421 0.070 Uiso 1 1 calc R
C13 C 0.1892(3) 0.6758(3) 0.3659(2) 0.0670(8) Uani 1 1 d .
H13A H 0.2042 0.7633 0.3248 0.100 Uiso 1 1 calc R
H13B H 0.1468 0.6854 0.4254 0.100 Uiso 1 1 calc R
H13C H 0.1344 0.6263 0.3329 0.100 Uiso 1 1 calc R
C14 C 0.4253(3) 0.5601(3) 0.27948(16) 0.0659(8) Uani 1 1 d .
H14A H 0.3654 0.5158 0.2463 0.099 Uiso 1 1 calc R
H14B H 0.5039 0.5059 0.2939 0.099 Uiso 1 1 calc R
H14C H 0.4464 0.6461 0.2386 0.099 Uiso 1 1 calc R
C15 C 0.6099(3) 0.2360(3) 0.4372(2) 0.0686(9) Uani 1 1 d .
H15A H 0.6962 0.2021 0.4572 0.103 Uiso 1 1 calc R
H15B H 0.6167 0.3146 0.3848 0.103 Uiso 1 1 calc R
H15C H 0.5631 0.1683 0.4157 0.103 Uiso 1 1 calc R
C16 C 0.4975(3) 0.1259(2) 0.6381(2) 0.0686(9) Uani 1 1 d .
H16A H 0.4516 0.0614 0.6123 0.103 Uiso 1 1 calc R
H16B H 0.4473 0.1477 0.6909 0.103 Uiso 1 1 calc R
H16C H 0.5814 0.0885 0.6615 0.103 Uiso 1 1 calc R

loop_
_atom_site_aniso_label
_atom_site_aniso_U_11
_atom_site_aniso_U_22
_atom_site_aniso_U_33
_atom_site_aniso_U_23
_atom_site_aniso_U_13
_atom_site_aniso_U_12
Si1 0.0240(3) 0.0303(3) 0.0294(3) -0.0090(2) 0.0045(2) -0.0014(2)
Si2 0.0230(3) 0.0274(3) 0.0228(3) -0.0071(2) 0.0017(2) -0.0027(2)
Si3 0.0222(3) 0.0253(3) 0.0289(3) -0.0087(2) 0.0021(2) -0.0047(2)
Si4 0.0189(3) 0.0294(3) 0.0309(3) -0.0101(2) 0.0028(2) -0.0056(2)
Si5 0.0305(3) 0.0433(3) 0.0332(3) -0.0123(3) -0.0022(2) 0.0006(2)
Si6 0.0315(3) 0.0339(3) 0.0238(3) -0.0065(2) -0.0009(2) 0.0051(2)
Si7 0.0394(3) 0.0383(3) 0.0302(3) -0.0005(2) -0.0114(2) 0.0020(3)
Si8 0.0351(3) 0.0302(3) 0.0389(3) -0.0088(2) -0.0089(2) 0.0083(2)
C1 0.0363(12) 0.0388(12) 0.0412(12) -0.0061(10) -0.0062(9) 0.0044(9)
C2 0.0336(12) 0.0481(14) 0.0604(15) -0.0117(12) 0.0191(11) -0.0048(10)
C3 0.0443(13) 0.0416(12) 0.0413(12) -0.0197(10) 0.0030(10) 0.0009(10)
C4 0.0436(13) 0.0416(12) 0.0269(11) -0.0065(9) -0.0011(9) -0.0003(10)
C5 0.0346(11) 0.0327(11) 0.0321(11) -0.0044(8) 0.0017(9) -0.0050(9)
C6 0.0345(11) 0.0330(11) 0.0448(12) -0.0163(9) -0.0006(9) -0.0082(9)
C7 0.0261(10) 0.0428(12) 0.0369(11) -0.0131(9) -0.0051(9) -0.0016(9)
C8 0.0279(11) 0.0443(13) 0.0523(14) -0.0160(10) 0.0128(10) -0.0120(9)
C9 0.0463(15) 0.105(2) 0.077(2) -0.0638(19) -0.0018(14) 0.0022(15)
C10 0.0403(15) 0.086(2) 0.099(2) -0.0479(19) -0.0223(15) 0.0175(14)
C11 0.126(3) 0.078(2) 0.072(2) 0.0128(18) -0.035(2) -0.060(2)
C12 0.0475(14) 0.0591(15) 0.0365(12) -0.0180(11) 0.0100(10) 0.0026(11)
C13 0.0481(15) 0.0504(15) 0.090(2) 0.0115(14) -0.0341(15) 0.0060(12)
C14 0.095(2) 0.078(2) 0.0247(12) -0.0072(12) 0.0020(13) -0.0322(17)
C15 0.0437(15) 0.094(2) 0.088(2) -0.0627(19) -0.0034(14) 0.0178(15)
C16 0.0744(19) 0.0351(13) 0.086(2) 0.0098(13) -0.0339(16) -0.0036(13)

loop_
_atom_type_symbol
_atom_type_description
_atom_type_scat_dispersion_real
_atom_type_scat_dispersion_imag
_atom_type_scat_source
C C 0.0033 0.0016 'International Tables Vol C Tables 4.2.6.8 and 6.1.1.4'
H H 0.0000 0.0000 'International Tables Vol C Tables 4.2.6.8 and 6.1.1.4'
Si Si 0.0817 0.0704 'International Tables Vol C Tables 4.2.6.8 and 6.1.1.4'

loop_
_geom_angle_atom_site_label_1
_geom_angle_atom_site_label_2
_geom_angle_atom_site_label_3
_geom_angle
_geom_angle_site_symmetry_1
_geom_angle_site_symmetry_3
C1 Si1 C3 108.91(11) . .
C1 Si1 C2 107.80(11) . .
C3 Si1 C2 107.99(11) . .
C1 Si1 Si2 111.56(8) . .
C3 Si1 Si2 109.98(8) . .
C2 Si1 Si2 110.50(8) . .
C4 Si2 Si3 109.55(8) . .
C4 Si2 Si4 109.00(7) . 2_755
Si3 Si2 Si4 108.72(3) . 2_755
C4 Si2 Si1 106.46(8) . .
Si3 Si2 Si1 111.15(3) . .
Si4 Si2 Si1 111.90(3) 2_755 .
C5 Si3 C6 108.25(10) . .
C5 Si3 Si2 111.40(7) . .
C6 Si3 Si2 109.50(7) . .
C5 Si3 Si4 108.59(7) . .
C6 Si3 Si4 107.02(7) . .
Si2 Si3 Si4 111.93(3) . .
C7 Si4 C8 108.66(10) . .
C7 Si4 Si3 109.33(7) . .
C8 Si4 Si3 106.31(8) . .
C7 Si4 Si2 110.63(7) . 2_755
C8 Si4 Si2 110.32(8) . 2_755
Si3 Si4 Si2 111.45(3) . 2_755
C9 Si5 C11 108.71(18) . .
C9 Si5 C10 106.85(14) . .
C11 Si5 C10 108.07(17) . .
C9 Si5 Si6 112.99(10) . .
C11 Si5 Si6 108.72(10) . .
C10 Si5 Si6 111.37(10) . .
C12 Si6 Si7 111.28(9) . .
C12 Si6 Si8 108.13(8) . .
Si7 Si6 Si8 108.58(4) . .
C12 Si6 Si5 106.39(9) . .
Si7 Si6 Si5 111.20(4) . .
Si8 Si6 Si5 111.24(4) . .
C14 Si7 C13 108.82(15) . .
C14 Si7 Si6 109.20(10) . .
C13 Si7 Si6 110.92(10) . .
C14 Si7 Si8 108.54(10) . 2_666
C13 Si7 Si8 106.70(10) . 2_666
Si6 Si7 Si8 112.55(4) . 2_666
C15 Si8 C16 109.15(15) . .
C15 Si8 Si6 112.31(10) . .
C16 Si8 Si6 108.30(10) . .
C15 Si8 Si7 108.28(10) . 2_666
C16 Si8 Si7 106.29(10) . 2_666
Si6 Si8 Si7 112.30(4) . 2_666

loop_
_geom_bond_atom_site_label_1
_geom_bond_atom_site_label_2
_geom_bond_distance
_geom_bond_site_symmetry_2
Si1 C1 1.871(2) .
Si1 C3 1.879(2) .
Si1 C2 1.879(2) .
Si1 Si2 2.3477(10) .
Si2 C4 1.904(2) .
Si2 Si3 2.3455(11) .
Si2 Si4 2.3462(9) 2_755
Si3 C5 1.887(2) .
Si3 C6 1.894(2) .
Si3 Si4 2.3465(10) .
Si4 C7 1.889(2) .
Si4 C8 1.894(2) .
Si4 Si2 2.3462(9) 2_755
Si5 C9 1.855(3) .
Si5 C11 1.863(3) .
Si5 C10 1.871(3) .
Si5 Si6 2.3502(10) .
Si6 C12 1.904(2) .
Si6 Si7 2.3393(11) .
Si6 Si8 2.3427(10) .
Si7 C14 1.887(3) .
Si7 C13 1.895(3) .
Si7 Si8 2.3422(10) 2_666
Si8 C15 1.882(3) .
Si8 C16 1.890(3) .
Si8 Si7 2.3422(11) 2_666

loop_
_geom_torsion_atom_site_label_1
_geom_torsion_atom_site_label_2
_geom_torsion_atom_site_label_3
_geom_torsion_atom_site_label_4
_geom_torsion
_geom_torsion_site_symmetry_1
_geom_torsion_site_symmetry_4
C1 Si1 Si2 C4 176.61(10) . .
C3 Si1 Si2 C4 55.65(11) . .
C2 Si1 Si2 C4 -63.48(12) . .
C1 Si1 Si2 Si3 57.37(9) . .
C3 Si1 Si2 Si3 -63.59(9) . .
C2 Si1 Si2 Si3 177.28(9) . .
C1 Si1 Si2 Si4 -64.40(9) . 2_755
C3 Si1 Si2 Si4 174.64(8) . 2_755
C2 Si1 Si2 Si4 55.51(10) . 2_755
C4 Si2 Si3 C5 -175.64(10) . .
Si4 Si2 Si3 C5 65.34(8) 2_755 .
Si1 Si2 Si3 C5 -58.26(8) . .
C4 Si2 Si3 C6 -55.93(11) . .
Si4 Si2 Si3 C6 -174.95(7) 2_755 .
Si1 Si2 Si3 C6 61.44(8) . .
C4 Si2 Si3 Si4 62.57(8) . .
Si4 Si2 Si3 Si4 -56.45(4) 2_755 .
Si1 Si2 Si3 Si4 179.94(3) . .
C5 Si3 Si4 C7 171.99(9) . .
C6 Si3 Si4 C7 55.35(10) . .
Si2 Si3 Si4 C7 -64.62(8) . .
C5 Si3 Si4 C8 54.86(11) . .
C6 Si3 Si4 C8 -61.79(11) . .
Si2 Si3 Si4 C8 178.25(8) . .
C5 Si3 Si4 Si2 -65.39(8) . 2_755
C6 Si3 Si4 Si2 177.97(7) . 2_755
Si2 Si3 Si4 Si2 58.00(4) . 2_755
C9 Si5 Si6 C12 -171.87(14) . .
C11 Si5 Si6 C12 -51.09(17) . .
C10 Si5 Si6 C12 67.87(15) . .
C9 Si5 Si6 Si7 66.82(13) . .
C11 Si5 Si6 Si7 -172.41(15) . .
C10 Si5 Si6 Si7 -53.45(13) . .
C9 Si5 Si6 Si8 -54.34(13) . .
C11 Si5 Si6 Si8 66.44(16) . .
C10 Si5 Si6 Si8 -174.60(12) . .
C12 Si6 Si7 C14 -175.54(13) . .
Si8 Si6 Si7 C14 65.57(11) . .
Si5 Si6 Si7 C14 -57.13(11) . .
C12 Si6 Si7 C13 -55.62(14) . .
Si8 Si6 Si7 C13 -174.51(11) . .
Si5 Si6 Si7 C13 62.79(12) . .
C12 Si6 Si7 Si8 63.85(9) . 2_666
Si8 Si6 Si7 Si8 -55.04(5) . 2_666
Si5 Si6 Si7 Si8 -177.74(3) . 2_666
C12 Si6 Si8 C15 171.72(14) . .
Si7 Si6 Si8 C15 -67.43(12) . .
Si5 Si6 Si8 C15 55.25(12) . .
C12 Si6 Si8 C16 51.10(14) . .
Si7 Si6 Si8 C16 171.95(11) . .
Si5 Si6 Si8 C16 -65.37(11) . .
C12 Si6 Si8 Si7 -65.96(9) . 2_666
Si7 Si6 Si8 Si7 54.89(5) . 2_666
Si5 Si6 Si8 Si7 177.57(3) . 2_666
